data_7003256
loop_
_publ_author_name
'Ohde, Christian'
'Brandt, Marcus'
'Limberg, Christian'
'D\"obler, Jens'
'Ziemer, Burckhard'
'Sauer, Joachim'

_publ_section_title
;
 V2O5/SiO2 surface inspired, silsesquioxane-derived oxovanadium
 complexes and their properties
;
_journal_issue 3
_journal_name_full 'Dalton Transactions'
_journal_page_first 326
_journal_paper_doi 10.1039/b714933f
_journal_year 2008
_chemical_formula_sum 'C62 H92 O14 P Si8 V'
_chemical_formula_weight 1367.99
_chemical_name_systematic
;
?
;
_space_group_IT_number 2
_symmetry_cell_setting triclinic
_symmetry_space_group_name_Hall '-P 1'
_symmetry_space_group_name_H-M 'P -1'
_atom_sites_solution_hydrogens geom
_atom_sites_solution_primary direct
_atom_sites_solution_secondary difmap
_audit_creation_method SHELXL-97
_cell_angle_alpha 91.236(6)
_cell_angle_beta 96.081(6)
_cell_angle_gamma 110.382(5)
_cell_formula_units_Z 2
_cell_length_a 12.2305(8)
_cell_length_b 13.1509(9)
_cell_length_c 22.7799(17)
_cell_measurement_temperature 100(2)
_cell_volume 3408.5(4)
_computing_structure_refinement 'SHELXL-97 (Sheldrick, 1997)'
_computing_structure_solution 'SHELXS-97 (Sheldrick, 1990)'
_diffrn_ambient_temperature 100(2)
_diffrn_measured_fraction_theta_full 0.992
_diffrn_measured_fraction_theta_max 0.992
_diffrn_radiation_monochromator graphite
_diffrn_radiation_source 'fine-focus sealed tube'
_diffrn_radiation_type MoK\a
_diffrn_radiation_wavelength 0.71073
_diffrn_reflns_av_R_equivalents 0.0000
_diffrn_reflns_av_sigmaI/netI 0.0906
_diffrn_reflns_limit_h_max 16
_diffrn_reflns_limit_h_min -16
_diffrn_reflns_limit_k_max 17
_diffrn_reflns_limit_k_min -17
_diffrn_reflns_limit_l_max 30
_diffrn_reflns_limit_l_min 0
_diffrn_reflns_number 16343
_diffrn_reflns_theta_full 28.00
_diffrn_reflns_theta_max 28.00
_diffrn_reflns_theta_min 3.16
_exptl_absorpt_coefficient_mu 0.371
_exptl_absorpt_correction_T_max 0.9569
_exptl_absorpt_correction_T_min 0.9163
_exptl_crystal_density_diffrn 1.333
_exptl_crystal_density_method 'not measured'
_exptl_crystal_F_000 1452
_exptl_crystal_size_max 0.24
_exptl_crystal_size_mid 0.16
_exptl_crystal_size_min 0.12
_refine_diff_density_max 0.558
_refine_diff_density_min -0.701
_refine_diff_density_rms 0.070
_refine_ls_extinction_method none
_refine_ls_goodness_of_fit_ref 0.897
_refine_ls_hydrogen_treatment mixed
_refine_ls_matrix_type full
_refine_ls_number_parameters 778
_refine_ls_number_reflns 16343
_refine_ls_number_restraints 0
_refine_ls_restrained_S_all 0.897
_refine_ls_R_factor_all 0.1093
_refine_ls_R_factor_gt 0.0566
_refine_ls_shift/su_max 0.010
_refine_ls_shift/su_mean 0.001
_refine_ls_structure_factor_coef Fsqd
_refine_ls_weighting_details 'calc w=1/[\s^2^(Fo^2^)+(0.0676P)^2^+0.0000P] where P=(Fo^2^+2Fc^2^)/3'
_refine_ls_weighting_scheme calc
_refine_ls_wR_factor_gt 0.1183
_refine_ls_wR_factor_ref 0.1336
_reflns_number_gt 9495
_reflns_number_total 16343
_reflns_threshold_expression >2sigma(I)
_cod_data_source_file b714933f.txt
_cod_data_source_block d:\x-data\ohde11
_cod_depositor_comments
;
The following automatic conversions were performed:
'_symmetry_cell_setting' value 'Triclinic' changed to 'triclinic'
according to '/home/saulius/struct/CIF-dictionaries/cif_core.dic'
dictionary named 'cif_core.dic' version 2.4.1 from 2010-06-29.

Automatic conversion script
Id: cif_fix_enum 1527 2010-12-29 10:47:43Z saulius 
;
_cod_database_code 7003256

loop_
_symmetry_equiv_pos_as_xyz
'x, y, z'
'-x, -y, -z'

loop_
_atom_site_label
_atom_site_type_symbol
_atom_site_fract_x
_atom_site_fract_y
_atom_site_fract_z
_atom_site_U_iso_or_equiv
_atom_site_adp_type
_atom_site_occupancy
_atom_site_symmetry_multiplicity
_atom_site_calc_flag
_atom_site_refinement_flags
_atom_site_disorder_assembly
_atom_site_disorder_group
C1 C 0.8211(3) 0.7612(3) 0.32200(14) 0.0369(8) Uani 1 1 d . . .
H1 H 0.7373 0.7567 0.3180 0.044 Uiso 1 1 calc R . .
C2 C 0.8275(4) 0.6611(3) 0.28899(17) 0.0470(10) Uani 1 1 d . . .
H2A H 0.7743 0.6434 0.2514 0.056 Uiso 1 1 calc R . .
H2B H 0.9086 0.6741 0.2801 0.056 Uiso 1 1 calc R . .
C3 C 0.7899(4) 0.5697(4) 0.3300(2) 0.0614(12) Uani 1 1 d . . .
H3A H 0.7037 0.5319 0.3237 0.074 Uiso 1 1 calc R . .
H3B H 0.8286 0.5162 0.3236 0.074 Uiso 1 1 calc R . .
C4 C 0.8289(6) 0.6251(5) 0.3912(2) 0.088(2) Uani 1 1 d . . .
H4A H 0.7654 0.5966 0.4166 0.106 Uiso 1 1 calc R . .
H4B H 0.8989 0.6106 0.4093 0.106 Uiso 1 1 calc R . .
C5 C 0.8580(4) 0.7451(4) 0.38652(18) 0.0636(13) Uani 1 1 d . . .
H5A H 0.9433 0.7845 0.3973 0.076 Uiso 1 1 calc R . .
H5B H 0.8147 0.7729 0.4133 0.076 Uiso 1 1 calc R . .
C6 C 1.2950(3) 1.1415(3) 0.14637(14) 0.0353(8) Uani 1 1 d . . .
H6 H 1.3681 1.1897 0.1710 0.042 Uiso 1 1 calc R . .
C7 C 1.2669(4) 1.2058(4) 0.09456(17) 0.0508(10) Uani 1 1 d . . .
H7A H 1.1812 1.1808 0.0822 0.061 Uiso 1 1 calc R . .
H7B H 1.2953 1.2845 0.1063 0.061 Uiso 1 1 calc R . .
C8 C 1.3286(7) 1.1847(5) 0.0460(2) 0.102(2) Uani 1 1 d . . .
H8A H 1.2735 1.1630 0.0090 0.122 Uiso 1 1 calc R . .
H8B H 1.3939 1.2520 0.0396 0.122 Uiso 1 1 calc R . .
C9 C 1.3749(5) 1.0986(4) 0.06005(18) 0.0620(12) Uani 1 1 d . . .
H9A H 1.4618 1.1287 0.0675 0.074 Uiso 1 1 calc R . .
H9B H 1.3514 1.0424 0.0269 0.074 Uiso 1 1 calc R . .
C10 C 1.3232(4) 1.0500(3) 0.11540(16) 0.0463(9) Uani 1 1 d . . .
H10A H 1.3807 1.0283 0.1412 0.056 Uiso 1 1 calc R . .
H10B H 1.2511 0.9855 0.1049 0.056 Uiso 1 1 calc R . .
C11 C 1.0033(3) 1.4200(3) 0.37959(14) 0.0335(7) Uani 1 1 d . . .
H11 H 0.9330 1.4268 0.3956 0.040 Uiso 1 1 calc R . .
C12 C 1.0708(3) 1.5290(3) 0.35511(16) 0.0404(8) Uani 1 1 d . . .
H12A H 1.0157 1.5627 0.3369 0.048 Uiso 1 1 calc R . .
H12B H 1.1192 1.5185 0.3249 0.048 Uiso 1 1 calc R . .
C13 C 1.1493(4) 1.6006(3) 0.40846(18) 0.0539(11) Uani 1 1 d . . .
H13A H 1.2305 1.6359 0.3988 0.065 Uiso 1 1 calc R . .
H13B H 1.1188 1.6579 0.4196 0.065 Uiso 1 1 calc R . .
C14 C 1.1477(4) 1.5272(3) 0.45848(17) 0.0545(11) Uani 1 1 d . . .
H14A H 1.1031 1.5419 0.4894 0.065 Uiso 1 1 calc R . .
H14B H 1.2287 1.5388 0.4765 0.065 Uiso 1 1 calc R . .
C15 C 1.0885(3) 1.4116(3) 0.43166(15) 0.0431(9) Uani 1 1 d . . .
H15A H 1.0459 1.3632 0.4608 0.052 Uiso 1 1 calc R . .
H15B H 1.1471 1.3831 0.4180 0.052 Uiso 1 1 calc R . .
C16 C 1.2683(3) 0.8728(3) 0.31836(14) 0.0326(7) Uani 1 1 d . . .
H16 H 1.2499 0.8377 0.3564 0.039 Uiso 1 1 calc R . .
C17 C 1.4032(3) 0.9288(3) 0.3223(2) 0.0501(10) Uani 1 1 d . . .
H17A H 1.4239 0.9916 0.2971 0.060 Uiso 1 1 calc R . .
H17B H 1.4377 0.9544 0.3636 0.060 Uiso 1 1 calc R . .
C18 C 1.4463(3) 0.8429(4) 0.3004(2) 0.0542(11) Uani 1 1 d . . .
H18A H 1.4485 0.7912 0.3311 0.065 Uiso 1 1 calc R . .
H18B H 1.5255 0.8754 0.2877 0.065 Uiso 1 1 calc R . .
C19 C 1.3550(4) 0.7882(4) 0.24851(18) 0.0548(11) Uani 1 1 d . . .
H19A H 1.3552 0.7147 0.2385 0.066 Uiso 1 1 calc R . .
H19B H 1.3698 0.8316 0.2133 0.066 Uiso 1 1 calc R . .
C20 C 1.2389(3) 0.7819(3) 0.26924(15) 0.0389(8) Uani 1 1 d . . .
H20A H 1.2001 0.7101 0.2847 0.047 Uiso 1 1 calc R . .
H20B H 1.1856 0.7928 0.2361 0.047 Uiso 1 1 calc R . .
C21 C 1.2908(3) 1.4196(3) 0.26190(16) 0.0400(8) Uani 1 1 d . . .
H21 H 1.2504 1.4539 0.2323 0.048 Uiso 1 1 calc R . .
C22 C 1.3945(4) 1.4078(4) 0.23548(19) 0.0590(12) Uani 1 1 d . . .
H22A H 1.4173 1.3492 0.2535 0.071 Uiso 1 1 calc R . .
H22B H 1.3761 1.3915 0.1922 0.071 Uiso 1 1 calc R . .
C23 C 1.4912(4) 1.5172(4) 0.2500(2) 0.0598(12) Uani 1 1 d . . .
H23A H 1.5696 1.5125 0.2472 0.072 Uiso 1 1 calc R . .
H23B H 1.4799 1.5723 0.2234 0.072 Uiso 1 1 calc R . .
C24 C 1.4765(4) 1.5428(4) 0.3129(2) 0.0714(15) Uani 1 1 d . . .
H24A H 1.5145 1.5049 0.3407 0.086 Uiso 1 1 calc R . .
H24B H 1.5120 1.6220 0.3231 0.086 Uiso 1 1 calc R . .
C25 C 1.3469(4) 1.5035(3) 0.31557(19) 0.0507(10) Uani 1 1 d . . .
H25A H 1.3175 1.5647 0.3128 0.061 Uiso 1 1 calc R . .
H25B H 1.3278 1.4688 0.3531 0.061 Uiso 1 1 calc R . .
C26 C 0.8432(3) 1.0382(3) 0.44185(14) 0.0335(7) Uani 1 1 d . . .
H26 H 0.8645 0.9782 0.4602 0.040 Uiso 1 1 calc R . .
C27 C 0.8565(4) 1.1269(4) 0.49112(18) 0.0627(14) Uani 1 1 d . . .
H27A H 0.8939 1.1112 0.5288 0.075 Uiso 1 1 calc R . .
H27B H 0.9058 1.1993 0.4798 0.075 Uiso 1 1 calc R . .
C28 C 0.7445(6) 1.1249(8) 0.4973(3) 0.168(5) Uani 1 1 d . . .
H28A H 0.7400 1.1964 0.4874 0.201 Uiso 1 1 calc R . .
H28B H 0.7317 1.1154 0.5393 0.201 Uiso 1 1 calc R . .
C29 C 0.6520(4) 1.0426(4) 0.46196(19) 0.0570(11) Uani 1 1 d . . .
H29A H 0.5979 1.0740 0.4403 0.068 Uiso 1 1 calc R . .
H29B H 0.6067 0.9862 0.4869 0.068 Uiso 1 1 calc R . .
C30 C 0.7104(3) 0.9943(3) 0.41886(15) 0.0349(8) Uani 1 1 d . . .
H30A H 0.6968 1.0172 0.3784 0.042 Uiso 1 1 calc R . .
H30B H 0.6786 0.9139 0.4180 0.042 Uiso 1 1 calc R . .
C31 C 1.3155(3) 1.2128(3) 0.45502(13) 0.0299(7) Uani 1 1 d . . .
H31 H 1.2907 1.1606 0.4865 0.036 Uiso 1 1 calc R . .
C32 C 1.3372(4) 1.3261(3) 0.48230(16) 0.0443(9) Uani 1 1 d . . .
H32A H 1.3484 1.3800 0.4517 0.053 Uiso 1 1 calc R . .
H32B H 1.2713 1.3268 0.5039 0.053 Uiso 1 1 calc R . .
C33 C 1.4495(4) 1.3489(4) 0.5244(2) 0.0644(13) Uani 1 1 d . . .
H33A H 1.4925 1.4281 0.5312 0.077 Uiso 1 1 calc R . .
H33B H 1.4313 1.3178 0.5630 0.077 Uiso 1 1 calc R . .
C34 C 1.5206(4) 1.2958(5) 0.4947(3) 0.093(2) Uani 1 1 d . . .
H34A H 1.5525 1.2543 0.5232 0.112 Uiso 1 1 calc R . .
H34B H 1.5871 1.3513 0.4791 0.112 Uiso 1 1 calc R . .
C35 C 1.4389(3) 1.2195(4) 0.44410(17) 0.0499(10) Uani 1 1 d . . .
H35A H 1.4576 1.2492 0.4053 0.060 Uiso 1 1 calc R . .
H35B H 1.4460 1.1468 0.4449 0.060 Uiso 1 1 calc R . .
C36 C 0.6177(4) 1.2489(3) 0.31420(18) 0.0503(10) Uani 1 1 d . . .
H36A H 0.5345 1.2112 0.2998 0.060 Uiso 1 1 calc R . .
H36B H 0.6301 1.3238 0.3277 0.060 Uiso 1 1 calc R . .
H36C H 0.6408 1.2111 0.3472 0.060 Uiso 1 1 calc R . .
C37 C 0.6728(4) 1.3285(4) 0.19216(17) 0.0547(11) Uani 1 1 d . . .
H37A H 0.6845 1.4024 0.2074 0.066 Uiso 1 1 calc R . .
H37B H 0.5908 1.2927 0.1750 0.066 Uiso 1 1 calc R . .
H37C H 0.7246 1.3320 0.1617 0.066 Uiso 1 1 calc R . .
C38 C 0.6843(4) 1.1095(3) 0.22759(19) 0.0590(12) Uani 1 1 d . . .
H38C H 0.7352 1.1106 0.1970 0.071 Uiso 1 1 calc R . .
H38B H 0.6020 1.0731 0.2111 0.071 Uiso 1 1 calc R . .
H38A H 0.7034 1.0701 0.2608 0.071 Uiso 1 1 calc R . .
C39 C 1.1621(3) 1.5690(3) 0.08903(13) 0.0297(7) Uani 1 1 d . . .
C40 C 1.1306(3) 1.4562(3) 0.08241(14) 0.0340(7) Uani 1 1 d . . .
H40 H 1.1548 1.4243 0.0508 0.041 Uiso 1 1 calc R . .
C41 C 1.0642(3) 1.3912(3) 0.12183(15) 0.0384(8) Uani 1 1 d . . .
H41 H 1.0437 1.3146 0.1176 0.046 Uiso 1 1 calc R . .
C42 C 1.0274(3) 1.4372(3) 0.16736(15) 0.0378(8) Uani 1 1 d . . .
H42 H 0.9788 1.3918 0.1934 0.045 Uiso 1 1 calc R . .
C43 C 1.0607(3) 1.5489(3) 0.17534(15) 0.0386(8) Uani 1 1 d . . .
H43 H 1.0359 1.5801 0.2071 0.046 Uiso 1 1 calc R . .
C44 C 1.1301(3) 1.6151(3) 0.13721(13) 0.0315(7) Uani 1 1 d . . .
H44 H 1.1559 1.6919 0.1437 0.038 Uiso 1 1 calc R . .
C45 C 1.3851(3) 1.7393(3) 0.07810(14) 0.0306(7) Uani 1 1 d . . .
C46 C 1.4423(3) 1.6935(3) 0.11968(15) 0.0372(8) Uani 1 1 d . . .
H46 H 1.4062 1.6196 0.1280 0.045 Uiso 1 1 calc R . .
C47 C 1.5514(3) 1.7547(3) 0.14905(15) 0.0388(8) Uani 1 1 d . . .
H47 H 1.5899 1.7229 0.1776 0.047 Uiso 1 1 calc R . .
C48 C 1.6039(3) 1.8612(3) 0.13696(16) 0.0400(9) Uani 1 1 d . . .
H48 H 1.6794 1.9028 0.1566 0.048 Uiso 1 1 calc R . .
C49 C 1.5472(3) 1.9081(3) 0.09632(16) 0.0430(9) Uani 1 1 d . . .
H49 H 1.5834 1.9824 0.0886 0.052 Uiso 1 1 calc R . .
C50 C 1.4378(3) 1.8476(3) 0.06667(15) 0.0394(8) Uani 1 1 d . . .
H50 H 1.3992 1.8802 0.0387 0.047 Uiso 1 1 calc R . .
C51 C 1.1734(3) 1.7411(3) 0.00524(13) 0.0288(7) Uani 1 1 d . . .
C52 C 1.0838(3) 1.7623(3) 0.02966(14) 0.0330(7) Uani 1 1 d . . .
H52 H 1.0555 1.7274 0.0639 0.040 Uiso 1 1 calc R . .
C53 C 1.0355(3) 1.8339(3) 0.00437(14) 0.0385(8) Uani 1 1 d . . .
H53 H 0.9733 1.8471 0.0210 0.046 Uiso 1 1 calc R . .
C54 C 1.0770(3) 1.8865(3) -0.04499(15) 0.0392(8) Uani 1 1 d . . .
H54 H 1.0446 1.9369 -0.0617 0.047 Uiso 1 1 calc R . .
C55 C 1.1657(3) 1.8654(3) -0.06989(16) 0.0407(8) Uani 1 1 d . . .
H55 H 1.1939 1.9011 -0.1040 0.049 Uiso 1 1 calc R . .
C56 C 1.2137(3) 1.7927(3) -0.04562(14) 0.0359(8) Uani 1 1 d . . .
H56 H 1.2738 1.7778 -0.0633 0.043 Uiso 1 1 calc R . .
C57 C 1.2729(3) 1.5742(3) -0.01848(14) 0.0308(7) Uani 1 1 d . . .
C58 C 1.1766(3) 1.5034(3) -0.05532(14) 0.0345(8) Uani 1 1 d . . .
H58 H 1.1001 1.5048 -0.0528 0.041 Uiso 1 1 calc R . .
C59 C 1.1931(3) 1.4313(3) -0.09555(15) 0.0395(8) Uani 1 1 d . . .
H59 H 1.1276 1.3812 -0.1197 0.047 Uiso 1 1 calc R . .
C60 C 1.3044(4) 1.4325(3) -0.10043(16) 0.0498(10) Uani 1 1 d . . .
H60 H 1.3155 1.3824 -0.1277 0.060 Uiso 1 1 calc R . .
C61 C 1.4006(4) 1.5059(4) -0.06603(17) 0.0533(11) Uani 1 1 d . . .
H61 H 1.4776 1.5077 -0.0706 0.064 Uiso 1 1 calc R . .
C62 C 1.3846(3) 1.5770(3) -0.02475(15) 0.0426(9) Uani 1 1 d . . .
H62 H 1.4504 1.6274 -0.0009 0.051 Uiso 1 1 calc R . .
O1 O 0.8500(2) 0.8626(2) 0.10000(10) 0.0405(6) Uani 1 1 d . . .
O2 O 0.9995(2) 0.7925(2) 0.16311(10) 0.0398(6) Uani 1 1 d . . .
O3 O 0.86682(19) 0.89290(18) 0.22394(9) 0.0323(5) Uani 1 1 d . . .
O4 O 1.0568(2) 1.02066(19) 0.15622(9) 0.0353(5) Uani 1 1 d . . .
O5 O 1.04611(19) 0.89630(18) 0.30219(10) 0.0331(5) Uani 1 1 d . . .
O6 O 0.9025(2) 0.99497(19) 0.32894(9) 0.0347(5) Uani 1 1 d . . .
O7 O 1.2172(2) 1.02855(18) 0.24740(9) 0.0340(5) Uani 1 1 d . . .
O8 O 1.1573(2) 1.19955(19) 0.22489(9) 0.0346(5) Uani 1 1 d . . .
O9 O 0.9031(2) 1.18931(18) 0.35531(10) 0.0350(5) Uani 1 1 d . . .
O10 O 1.0576(2) 1.30438(18) 0.28728(9) 0.0342(5) Uani 1 1 d . . .
O11 O 0.8472(2) 1.31275(19) 0.27715(10) 0.0355(5) Uani 1 1 d . . .
O12 O 1.22181(19) 1.05181(18) 0.36286(9) 0.0317(5) Uani 1 1 d . . .
O13 O 1.22979(19) 1.24936(17) 0.33956(9) 0.0308(5) Uani 1 1 d . . .
O14 O 1.07311(19) 1.12956(18) 0.40593(9) 0.0337(5) Uani 1 1 d . . .
P P 1.24710(7) 1.65670(7) 0.03847(4) 0.02867(18) Uani 1 1 d . . .
Si1 Si 0.90994(8) 0.89023(7) 0.29292(4) 0.02791(19) Uani 1 1 d . . .
Si2 Si 1.17713(8) 1.09478(7) 0.19478(4) 0.0295(2) Uani 1 1 d . . .
Si3 Si 0.95151(8) 1.30315(7) 0.32401(4) 0.0301(2) Uani 1 1 d . . .
Si4 Si 1.18516(8) 0.96416(7) 0.30674(4) 0.02759(19) Uani 1 1 d . . .
Si5 Si 1.18064(8) 1.28900(7) 0.27866(4) 0.0289(2) Uani 1 1 d . . .
Si6 Si 0.93387(8) 1.08781(7) 0.38163(4) 0.02781(19) Uani 1 1 d . . .
Si7 Si 1.20584(8) 1.16015(7) 0.38910(4) 0.02667(19) Uani 1 1 d . . .
Si8 Si 0.70765(9) 1.25008(8) 0.25366(4) 0.0358(2) Uani 1 1 d . . .
V V 0.94301(5) 0.88685(5) 0.15913(2) 0.03032(14) Uani 1 1 d . . .

loop_
_atom_site_aniso_label
_atom_site_aniso_U_11
_atom_site_aniso_U_22
_atom_site_aniso_U_33
_atom_site_aniso_U_23
_atom_site_aniso_U_13
_atom_site_aniso_U_12
C1 0.0273(18) 0.042(2) 0.0330(17) 0.0041(15) -0.0008(14) 0.0030(15)
C2 0.047(2) 0.034(2) 0.047(2) -0.0012(16) -0.0039(17) 0.0010(17)
C3 0.041(2) 0.053(3) 0.091(3) 0.022(2) 0.014(2) 0.013(2)
C4 0.150(6) 0.106(4) 0.061(3) 0.035(3) 0.055(3) 0.097(4)
C5 0.060(3) 0.074(3) 0.036(2) 0.016(2) 0.0008(19) -0.002(2)
C6 0.0339(19) 0.0378(19) 0.0316(16) -0.0017(14) 0.0053(14) 0.0091(15)
C7 0.056(3) 0.060(3) 0.040(2) 0.0140(18) 0.0163(18) 0.021(2)
C8 0.183(7) 0.111(5) 0.054(3) 0.030(3) 0.056(4) 0.092(5)
C9 0.074(3) 0.081(3) 0.039(2) 0.000(2) 0.021(2) 0.032(3)
C10 0.050(2) 0.050(2) 0.042(2) -0.0038(17) 0.0144(17) 0.0201(19)
C11 0.0323(18) 0.0303(17) 0.0357(17) -0.0032(14) 0.0010(14) 0.0095(14)
C12 0.039(2) 0.040(2) 0.0414(19) -0.0030(16) 0.0016(16) 0.0144(17)
C13 0.063(3) 0.039(2) 0.052(2) -0.0122(18) -0.005(2) 0.014(2)
C14 0.060(3) 0.045(2) 0.041(2) -0.0091(17) -0.0084(19) 0.001(2)
C15 0.047(2) 0.043(2) 0.0340(18) -0.0036(15) -0.0022(16) 0.0116(18)
C16 0.0318(18) 0.0362(18) 0.0310(16) -0.0045(14) 0.0018(13) 0.0145(15)
C17 0.031(2) 0.046(2) 0.070(3) -0.0177(19) -0.0123(18) 0.0159(17)
C18 0.031(2) 0.060(3) 0.069(3) -0.015(2) -0.0008(19) 0.0166(19)
C19 0.051(3) 0.065(3) 0.049(2) -0.011(2) 0.0076(19) 0.021(2)
C20 0.039(2) 0.043(2) 0.0344(18) -0.0104(15) -0.0027(15) 0.0161(16)
C21 0.036(2) 0.039(2) 0.0396(19) 0.0050(15) 0.0013(15) 0.0063(16)
C22 0.043(2) 0.066(3) 0.054(2) -0.012(2) 0.0189(19) -0.001(2)
C23 0.034(2) 0.070(3) 0.060(3) -0.003(2) 0.0061(19) -0.001(2)
C24 0.041(3) 0.085(4) 0.073(3) -0.036(3) 0.002(2) 0.008(2)
C25 0.045(2) 0.040(2) 0.059(2) -0.0057(18) 0.0118(19) 0.0034(18)
C26 0.0283(17) 0.0369(18) 0.0295(16) -0.0040(14) 0.0046(13) 0.0043(14)
C27 0.070(3) 0.058(3) 0.037(2) -0.0194(18) 0.023(2) -0.010(2)
C28 0.094(5) 0.272(10) 0.157(7) -0.173(7) -0.063(5) 0.123(6)
C29 0.051(3) 0.073(3) 0.056(2) -0.002(2) 0.022(2) 0.030(2)
C30 0.0263(17) 0.0400(19) 0.0343(17) 0.0001(14) 0.0063(13) 0.0061(15)
C31 0.0320(18) 0.0310(17) 0.0251(15) -0.0020(12) -0.0003(13) 0.0103(14)
C32 0.049(2) 0.044(2) 0.0341(18) -0.0114(16) -0.0075(16) 0.0134(18)
C33 0.070(3) 0.051(3) 0.052(2) -0.015(2) -0.031(2) 0.008(2)
C34 0.039(3) 0.138(5) 0.083(4) -0.048(4) -0.024(3) 0.018(3)
C35 0.029(2) 0.069(3) 0.046(2) -0.0108(19) -0.0027(16) 0.0131(19)
C36 0.047(2) 0.049(2) 0.056(2) 0.0023(19) 0.0131(19) 0.0169(19)
C37 0.045(2) 0.076(3) 0.041(2) 0.008(2) -0.0034(18) 0.021(2)
C38 0.063(3) 0.051(3) 0.052(2) -0.018(2) 0.005(2) 0.008(2)
C39 0.0246(16) 0.0339(17) 0.0266(15) -0.0031(13) -0.0008(12) 0.0067(14)
C40 0.0320(18) 0.0347(18) 0.0326(17) -0.0031(14) -0.0023(14) 0.0107(15)
C41 0.036(2) 0.0327(18) 0.0409(19) -0.0005(15) -0.0061(15) 0.0079(15)
C42 0.0290(18) 0.048(2) 0.0316(17) 0.0099(15) -0.0003(14) 0.0079(16)
C43 0.038(2) 0.047(2) 0.0301(17) -0.0010(15) -0.0012(15) 0.0151(17)
C44 0.0300(18) 0.0359(18) 0.0263(15) -0.0027(13) -0.0029(13) 0.0107(14)
C45 0.0293(17) 0.0320(17) 0.0295(16) -0.0098(13) 0.0020(13) 0.0106(14)
C46 0.0328(19) 0.0375(19) 0.0401(18) -0.0050(15) 0.0006(15) 0.0122(15)
C47 0.0324(19) 0.047(2) 0.0374(18) -0.0122(15) -0.0047(15) 0.0175(17)
C48 0.0231(17) 0.048(2) 0.0429(19) -0.0163(16) 0.0022(15) 0.0071(16)
C49 0.0318(19) 0.038(2) 0.047(2) -0.0030(16) 0.0001(16) -0.0017(16)
C50 0.0337(19) 0.042(2) 0.0362(18) -0.0044(15) 0.0000(15) 0.0064(16)
C51 0.0250(16) 0.0313(17) 0.0258(15) -0.0076(12) -0.0018(12) 0.0065(13)
C52 0.0340(19) 0.0360(18) 0.0276(15) -0.0060(13) 0.0014(13) 0.0117(15)
C53 0.043(2) 0.046(2) 0.0301(17) -0.0046(15) -0.0002(15) 0.0215(17)
C54 0.040(2) 0.0359(19) 0.0387(19) -0.0015(15) -0.0036(16) 0.0128(16)
C55 0.040(2) 0.038(2) 0.0369(18) 0.0070(15) 0.0018(15) 0.0051(16)
C56 0.0302(18) 0.0403(19) 0.0324(17) -0.0023(14) 0.0054(14) 0.0062(15)
C57 0.0292(17) 0.0337(17) 0.0276(15) -0.0030(13) -0.0017(13) 0.0104(14)
C58 0.0316(18) 0.0371(19) 0.0327(17) -0.0085(14) -0.0025(14) 0.0122(15)
C59 0.045(2) 0.0380(19) 0.0348(18) -0.0104(15) -0.0054(15) 0.0167(17)
C60 0.058(3) 0.062(3) 0.0359(19) -0.0203(18) -0.0073(17) 0.036(2)
C61 0.045(2) 0.080(3) 0.042(2) -0.020(2) -0.0027(17) 0.034(2)
C62 0.035(2) 0.054(2) 0.0365(18) -0.0135(16) -0.0041(15) 0.0163(18)
O1 0.0340(13) 0.0556(16) 0.0272(11) -0.0087(11) -0.0023(10) 0.0122(12)
O2 0.0414(14) 0.0426(14) 0.0341(12) -0.0119(10) 0.0014(10) 0.0149(11)
O3 0.0322(13) 0.0390(13) 0.0246(10) -0.0055(9) 0.0004(9) 0.0122(10)
O4 0.0328(13) 0.0414(13) 0.0260(11) -0.0013(10) 0.0013(9) 0.0070(11)
O5 0.0290(12) 0.0336(12) 0.0336(12) -0.0074(10) 0.0030(9) 0.0081(10)
O6 0.0304(12) 0.0432(14) 0.0302(11) -0.0076(10) 0.0030(9) 0.0133(11)
O7 0.0326(13) 0.0396(13) 0.0279(11) -0.0013(10) 0.0027(9) 0.0108(11)
O8 0.0343(13) 0.0410(13) 0.0286(11) -0.0004(10) 0.0045(10) 0.0134(11)
O9 0.0346(13) 0.0332(12) 0.0353(12) -0.0019(10) 0.0037(10) 0.0098(10)
O10 0.0331(13) 0.0391(13) 0.0317(12) 0.0003(10) 0.0026(10) 0.0148(11)
O11 0.0343(13) 0.0384(13) 0.0335(12) -0.0015(10) -0.0005(10) 0.0139(11)
O12 0.0318(12) 0.0335(12) 0.0268(11) -0.0050(9) -0.0022(9) 0.0096(10)
O13 0.0297(12) 0.0321(12) 0.0284(11) -0.0026(9) 0.0005(9) 0.0091(10)
O14 0.0297(12) 0.0403(13) 0.0275(11) -0.0040(10) 0.0026(9) 0.0084(10)
P 0.0260(4) 0.0292(4) 0.0276(4) -0.0065(3) -0.0008(3) 0.0073(3)
Si1 0.0247(5) 0.0299(5) 0.0256(4) -0.0049(3) 0.0013(3) 0.0060(4)
Si2 0.0284(5) 0.0339(5) 0.0241(4) -0.0026(3) 0.0032(3) 0.0085(4)
Si3 0.0291(5) 0.0314(5) 0.0287(4) -0.0031(4) -0.0001(4) 0.0106(4)
Si4 0.0269(5) 0.0284(4) 0.0263(4) -0.0044(3) 0.0014(3) 0.0092(4)
Si5 0.0285(5) 0.0288(5) 0.0277(4) -0.0004(3) 0.0042(4) 0.0080(4)
Si6 0.0251(5) 0.0309(5) 0.0256(4) -0.0040(3) 0.0032(3) 0.0078(4)
Si7 0.0241(4) 0.0284(4) 0.0243(4) -0.0042(3) 0.0002(3) 0.0062(4)
Si8 0.0315(5) 0.0418(6) 0.0310(5) -0.0056(4) 0.0000(4) 0.0107(4)
V 0.0278(3) 0.0362(3) 0.0236(3) -0.0075(2) -0.0008(2) 0.0088(2)

loop_
_atom_type_symbol
_atom_type_description
_atom_type_scat_dispersion_real
_atom_type_scat_dispersion_imag
_atom_type_scat_source
C C 0.0033 0.0016 'International Tables Vol C Tables 4.2.6.8 and 6.1.1.4'
H H 0.0000 0.0000 'International Tables Vol C Tables 4.2.6.8 and 6.1.1.4'
O O 0.0106 0.0060 'International Tables Vol C Tables 4.2.6.8 and 6.1.1.4'
P P 0.1023 0.0942 'International Tables Vol C Tables 4.2.6.8 and 6.1.1.4'
Si Si 0.0817 0.0704 'International Tables Vol C Tables 4.2.6.8 and 6.1.1.4'
V V 0.3005 0.5294 'International Tables Vol C Tables 4.2.6.8 and 6.1.1.4'

loop_
_geom_angle_atom_site_label_1
_geom_angle_atom_site_label_2
_geom_angle_atom_site_label_3
_geom_angle
_geom_angle_site_symmetry_1
_geom_angle_site_symmetry_3
_geom_angle_publ_flag
C5 C1 C2 102.7(3) . . ?
C5 C1 Si1 115.6(2) . . ?
C2 C1 Si1 112.8(3) . . ?
C5 C1 H1 108.5 . . ?
C2 C1 H1 108.5 . . ?
Si1 C1 H1 108.5 . . ?
C3 C2 C1 105.8(3) . . ?
C3 C2 H2A 110.6 . . ?
C1 C2 H2A 110.6 . . ?
C3 C2 H2B 110.6 . . ?
C1 C2 H2B 110.6 . . ?
H2A C2 H2B 108.7 . . ?
C4 C3 C2 104.3(4) . . ?
C4 C3 H3A 110.9 . . ?
C2 C3 H3A 110.9 . . ?
C4 C3 H3B 110.9 . . ?
C2 C3 H3B 110.9 . . ?
H3A C3 H3B 108.9 . . ?
C5 C4 C3 108.7(4) . . ?
C5 C4 H4A 110.0 . . ?
C3 C4 H4A 109.9 . . ?
C5 C4 H4B 109.9 . . ?
C3 C4 H4B 110.0 . . ?
H4A C4 H4B 108.3 . . ?
C4 C5 C1 106.5(4) . . ?
C4 C5 H5A 110.4 . . ?
C1 C5 H5A 110.4 . . ?
C4 C5 H5B 110.4 . . ?
C1 C5 H5B 110.4 . . ?
H5A C5 H5B 108.6 . . ?
C10 C6 C7 103.4(3) . . ?
C10 C6 Si2 114.8(2) . . ?
C7 C6 Si2 113.8(3) . . ?
C10 C6 H6 108.2 . . ?
C7 C6 H6 108.2 . . ?
Si2 C6 H6 108.2 . . ?
C8 C7 C6 105.9(4) . . ?
C8 C7 H7A 110.6 . . ?
C6 C7 H7A 110.6 . . ?
C8 C7 H7B 110.6 . . ?
C6 C7 H7B 110.6 . . ?
H7A C7 H7B 108.7 . . ?
C9 C8 C7 110.5(4) . . ?
C9 C8 H8A 109.5 . . ?
C7 C8 H8A 109.5 . . ?
C9 C8 H8B 109.5 . . ?
C7 C8 H8B 109.5 . . ?
H8A C8 H8B 108.1 . . ?
C8 C9 C10 106.4(4) . . ?
C8 C9 H9A 110.5 . . ?
C10 C9 H9A 110.5 . . ?
C8 C9 H9B 110.5 . . ?
C10 C9 H9B 110.5 . . ?
H9A C9 H9B 108.6 . . ?
C9 C10 C6 104.7(3) . . ?
C9 C10 H10A 110.8 . . ?
C6 C10 H10A 110.8 . . ?
C9 C10 H10B 110.8 . . ?
C6 C10 H10B 110.8 . . ?
H10A C10 H10B 108.9 . . ?
C15 C11 C12 103.0(3) . . ?
C15 C11 Si3 115.2(2) . . ?
C12 C11 Si3 114.2(2) . . ?
C15 C11 H11 108.0 . . ?
C12 C11 H11 108.0 . . ?
Si3 C11 H11 108.0 . . ?
C11 C12 C13 105.7(3) . . ?
C11 C12 H12A 110.6 . . ?
C13 C12 H12A 110.6 . . ?
C11 C12 H12B 110.6 . . ?
C13 C12 H12B 110.6 . . ?
H12A C12 H12B 108.7 . . ?
C14 C13 C12 106.9(3) . . ?
C14 C13 H13A 110.3 . . ?
C12 C13 H13A 110.3 . . ?
C14 C13 H13B 110.3 . . ?
C12 C13 H13B 110.3 . . ?
H13A C13 H13B 108.6 . . ?
C13 C14 C15 106.3(3) . . ?
C13 C14 H14A 110.5 . . ?
C15 C14 H14A 110.5 . . ?
C13 C14 H14B 110.5 . . ?
C15 C14 H14B 110.5 . . ?
H14A C14 H14B 108.7 . . ?
C14 C15 C11 104.8(3) . . ?
C14 C15 H15A 110.8 . . ?
C11 C15 H15A 110.8 . . ?
C14 C15 H15B 110.8 . . ?
C11 C15 H15B 110.8 . . ?
H15A C15 H15B 108.9 . . ?
C20 C16 C17 104.0(3) . . ?
C20 C16 Si4 114.2(2) . . ?
C17 C16 Si4 114.8(2) . . ?
C20 C16 H16 107.8 . . ?
C17 C16 H16 107.8 . . ?
Si4 C16 H16 107.8 . . ?
C18 C17 C16 105.0(3) . . ?
C18 C17 H17A 110.7 . . ?
C16 C17 H17A 110.7 . . ?
C18 C17 H17B 110.7 . . ?
C16 C17 H17B 110.7 . . ?
H17A C17 H17B 108.8 . . ?
C17 C18 C19 102.1(3) . . ?
C17 C18 H18A 111.4 . . ?
C19 C18 H18A 111.4 . . ?
C17 C18 H18B 111.4 . . ?
C19 C18 H18B 111.4 . . ?
H18A C18 H18B 109.2 . . ?
C18 C19 C20 104.7(3) . . ?
C18 C19 H19A 110.8 . . ?
C20 C19 H19A 110.8 . . ?
C18 C19 H19B 110.8 . . ?
C20 C19 H19B 110.8 . . ?
H19A C19 H19B 108.9 . . ?
C19 C20 C16 106.4(3) . . ?
C19 C20 H20A 110.5 . . ?
C16 C20 H20A 110.5 . . ?
C19 C20 H20B 110.5 . . ?
C16 C20 H20B 110.5 . . ?
H20A C20 H20B 108.6 . . ?
C22 C21 C25 104.5(3) . . ?
C22 C21 Si5 114.1(3) . . ?
C25 C21 Si5 115.5(3) . . ?
C22 C21 H21 107.4 . . ?
C25 C21 H21 107.4 . . ?
Si5 C21 H21 107.4 . . ?
C23 C22 C21 104.1(3) . . ?
C23 C22 H22A 110.9 . . ?
C21 C22 H22A 110.9 . . ?
C23 C22 H22B 110.9 . . ?
C21 C22 H22B 110.9 . . ?
H22A C22 H22B 109.0 . . ?
C24 C23 C22 102.0(4) . . ?
C24 C23 H23A 111.4 . . ?
C22 C23 H23A 111.4 . . ?
C24 C23 H23B 111.4 . . ?
C22 C23 H23B 111.4 . . ?
H23A C23 H23B 109.2 . . ?
C25 C24 C23 105.7(4) . . ?
C25 C24 H24A 110.6 . . ?
C23 C24 H24A 110.6 . . ?
C25 C24 H24B 110.6 . . ?
C23 C24 H24B 110.6 . . ?
H24A C24 H24B 108.7 . . ?
C24 C25 C21 105.9(3) . . ?
C24 C25 H25A 110.6 . . ?
C21 C25 H25A 110.6 . . ?
C24 C25 H25B 110.6 . . ?
C21 C25 H25B 110.6 . . ?
H25A C25 H25B 108.7 . . ?
C30 C26 C27 104.5(3) . . ?
C30 C26 Si6 111.6(2) . . ?
C27 C26 Si6 114.2(2) . . ?
C30 C26 H26 108.8 . . ?
C27 C26 H26 108.8 . . ?
Si6 C26 H26 108.8 . . ?
C28 C27 C26 106.7(4) . . ?
C28 C27 H27A 110.4 . . ?
C26 C27 H27A 110.4 . . ?
C28 C27 H27B 110.4 . . ?
C26 C27 H27B 110.4 . . ?
H27A C27 H27B 108.6 . . ?
C27 C28 C29 115.4(4) . . ?
C27 C28 H28A 108.4 . . ?
C29 C28 H28A 108.4 . . ?
C27 C28 H28B 108.4 . . ?
C29 C28 H28B 108.4 . . ?
H28A C28 H28B 107.5 . . ?
C28 C29 C30 106.0(4) . . ?
C28 C29 H29A 110.5 . . ?
C30 C29 H29A 110.5 . . ?
C28 C29 H29B 110.5 . . ?
C30 C29 H29B 110.5 . . ?
H29A C29 H29B 108.7 . . ?
C29 C30 C26 105.8(3) . . ?
C29 C30 H30A 110.6 . . ?
C26 C30 H30A 110.6 . . ?
C29 C30 H30B 110.6 . . ?
C26 C30 H30B 110.6 . . ?
H30A C30 H30B 108.7 . . ?
C32 C31 C35 102.4(3) . . ?
C32 C31 Si7 119.2(2) . . ?
C35 C31 Si7 113.0(2) . . ?
C32 C31 H31 107.2 . . ?
C35 C31 H31 107.2 . . ?
Si7 C31 H31 107.2 . . ?
C33 C32 C31 102.8(3) . . ?
C33 C32 H32A 111.2 . . ?
C31 C32 H32A 111.2 . . ?
C33 C32 H32B 111.2 . . ?
C31 C32 H32B 111.2 . . ?
H32A C32 H32B 109.1 . . ?
C34 C33 C32 105.5(3) . . ?
C34 C33 H33A 110.6 . . ?
C32 C33 H33A 110.6 . . ?
C34 C33 H33B 110.6 . . ?
C32 C33 H33B 110.6 . . ?
H33A C33 H33B 108.8 . . ?
C33 C34 C35 107.2(4) . . ?
C33 C34 H34A 110.3 . . ?
C35 C34 H34A 110.3 . . ?
C33 C34 H34B 110.3 . . ?
C35 C34 H34B 110.3 . . ?
H34A C34 H34B 108.5 . . ?
C31 C35 C34 104.7(3) . . ?
C31 C35 H35A 110.8 . . ?
C34 C35 H35A 110.8 . . ?
C31 C35 H35B 110.8 . . ?
C34 C35 H35B 110.8 . . ?
H35A C35 H35B 108.9 . . ?
Si8 C36 H36A 109.5 . . ?
Si8 C36 H36B 109.5 . . ?
H36A C36 H36B 109.5 . . ?
Si8 C36 H36C 109.5 . . ?
H36A C36 H36C 109.5 . . ?
H36B C36 H36C 109.5 . . ?
Si8 C37 H37A 109.5 . . ?
Si8 C37 H37B 109.5 . . ?
H37A C37 H37B 109.5 . . ?
Si8 C37 H37C 109.5 . . ?
H37A C37 H37C 109.5 . . ?
H37B C37 H37C 109.5 . . ?
Si8 C38 H38C 109.5 . . ?
Si8 C38 H38B 109.5 . . ?
H38C C38 H38B 109.5 . . ?
Si8 C38 H38A 109.5 . . ?
H38C C38 H38A 109.5 . . ?
H38B C38 H38A 109.5 . . ?
C40 C39 C44 119.4(3) . . ?
C40 C39 P 121.6(2) . . ?
C44 C39 P 119.0(2) . . ?
C41 C40 C39 120.0(3) . . ?
C41 C40 H40 120.0 . . ?
C39 C40 H40 120.0 . . ?
C40 C41 C42 120.2(3) . . ?
C40 C41 H41 119.9 . . ?
C42 C41 H41 119.9 . . ?
C41 C42 C43 120.4(3) . . ?
C41 C42 H42 119.8 . . ?
C43 C42 H42 119.8 . . ?
C44 C43 C42 120.0(3) . . ?
C44 C43 H43 120.0 . . ?
C42 C43 H43 120.0 . . ?
C43 C44 C39 119.8(3) . . ?
C43 C44 H44 120.1 . . ?
C39 C44 H44 120.1 . . ?
C50 C45 C46 119.3(3) . . ?
C50 C45 P 121.1(3) . . ?
C46 C45 P 119.5(3) . . ?
C47 C46 C45 120.5(3) . . ?
C47 C46 H46 119.8 . . ?
C45 C46 H46 119.8 . . ?
C48 C47 C46 119.9(3) . . ?
C48 C47 H47 120.0 . . ?
C46 C47 H47 120.0 . . ?
C47 C48 C49 120.1(3) . . ?
C47 C48 H48 119.9 . . ?
C49 C48 H48 119.9 . . ?
C48 C49 C50 120.4(4) . . ?
C48 C49 H49 119.8 . . ?
C50 C49 H49 119.8 . . ?
C49 C50 C45 119.7(3) . . ?
C49 C50 H50 120.2 . . ?
C45 C50 H50 120.2 . . ?
C52 C51 C56 119.1(3) . . ?
C52 C51 P 122.8(3) . . ?
C56 C51 P 118.0(3) . . ?
C53 C52 C51 120.3(3) . . ?
C53 C52 H52 119.8 . . ?
C51 C52 H52 119.8 . . ?
C52 C53 C54 120.4(3) . . ?
C52 C53 H53 119.8 . . ?
C54 C53 H53 119.8 . . ?
C55 C54 C53 119.7(3) . . ?
C55 C54 H54 120.2 . . ?
C53 C54 H54 120.2 . . ?
C56 C55 C54 120.5(3) . . ?
C56 C55 H55 119.7 . . ?
C54 C55 H55 119.7 . . ?
C55 C56 C51 119.8(3) . . ?
C55 C56 H56 120.1 . . ?
C51 C56 H56 120.1 . . ?
C62 C57 C58 120.1(3) . . ?
C62 C57 P 121.2(2) . . ?
C58 C57 P 118.7(3) . . ?
C59 C58 C57 119.7(3) . . ?
C59 C58 H58 120.1 . . ?
C57 C58 H58 120.1 . . ?
C60 C59 C58 119.8(3) . . ?
C60 C59 H59 120.1 . . ?
C58 C59 H59 120.1 . . ?
C59 C60 C61 120.7(3) . . ?
C59 C60 H60 119.6 . . ?
C61 C60 H60 119.6 . . ?
C60 C61 C62 119.8(4) . . ?
C60 C61 H61 120.1 . . ?
C62 C61 H61 120.1 . . ?
C57 C62 C61 119.8(3) . . ?
C57 C62 H62 120.1 . . ?
C61 C62 H62 120.1 . . ?
Si1 O3 V 129.15(14) . . ?
Si2 O4 V 137.84(15) . . ?
Si4 O5 Si1 151.03(16) . . ?
Si6 O6 Si1 157.17(16) . . ?
Si4 O7 Si2 147.10(16) . . ?
Si5 O8 Si2 151.71(16) . . ?
Si3 O9 Si6 146.05(16) . . ?
Si3 O10 Si5 154.44(16) . . ?
Si3 O11 Si8 141.41(16) . . ?
Si7 O12 Si4 144.17(15) . . ?
Si7 O13 Si5 147.37(15) . . ?
Si7 O14 Si6 146.50(15) . . ?
C45 P C51 109.97(15) . . ?
C45 P C39 108.29(15) . . ?
C51 P C39 111.88(16) . . ?
C45 P C57 109.00(15) . . ?
C51 P C57 109.13(14) . . ?
C39 P C57 108.52(15) . . ?
O3 Si1 O6 109.29(12) . . ?
O3 Si1 O5 110.58(12) . . ?
O6 Si1 O5 107.94(12) . . ?
O3 Si1 C1 110.23(14) . . ?
O6 Si1 C1 111.84(15) . . ?
O5 Si1 C1 106.93(15) . . ?
O4 Si2 O8 108.75(13) . . ?
O4 Si2 O7 111.63(13) . . ?
O8 Si2 O7 108.30(12) . . ?
O4 Si2 C6 109.61(14) . . ?
O8 Si2 C6 109.53(14) . . ?
O7 Si2 C6 108.99(15) . . ?
O10 Si3 O11 107.26(12) . . ?
O10 Si3 O9 109.89(13) . . ?
O11 Si3 O9 108.75(13) . . ?
O10 Si3 C11 109.57(14) . . ?
O11 Si3 C11 110.26(14) . . ?
O9 Si3 C11 111.04(14) . . ?
O5 Si4 O12 108.75(12) . . ?
O5 Si4 O7 110.67(12) . . ?
O12 Si4 O7 108.78(12) . . ?
O5 Si4 C16 110.16(14) . . ?
O12 Si4 C16 108.39(13) . . ?
O7 Si4 C16 110.03(14) . . ?
O8 Si5 O10 108.45(12) . . ?
O8 Si5 O13 110.65(12) . . ?
O10 Si5 O13 108.87(12) . . ?
O8 Si5 C21 109.87(15) . . ?
O10 Si5 C21 110.37(15) . . ?
O13 Si5 C21 108.62(15) . . ?
O6 Si6 O9 107.90(12) . . ?
O6 Si6 O14 110.63(12) . . ?
O9 Si6 O14 108.58(13) . . ?
O6 Si6 C26 110.73(14) . . ?
O9 Si6 C26 107.74(15) . . ?
O14 Si6 C26 111.14(14) . . ?
O12 Si7 O13 109.02(12) . . ?
O12 Si7 O14 109.07(12) . . ?
O13 Si7 O14 110.08(13) . . ?
O12 Si7 C31 107.46(13) . . ?
O13 Si7 C31 109.83(14) . . ?
O14 Si7 C31 111.32(13) . . ?
O11 Si8 C38 109.16(18) . . ?
O11 Si8 C36 110.04(16) . . ?
C38 Si8 C36 109.9(2) . . ?
O11 Si8 C37 105.77(17) . . ?
C38 Si8 C37 111.2(2) . . ?
C36 Si8 C37 110.7(2) . . ?
O2 V O1 109.03(12) . . ?
O2 V O4 111.03(12) . . ?
O1 V O4 108.97(12) . . ?
O2 V O3 111.48(12) . . ?
O1 V O3 109.00(11) . . ?
O4 V O3 107.29(10) . . ?

loop_
_geom_bond_atom_site_label_1
_geom_bond_atom_site_label_2
_geom_bond_distance
_geom_bond_site_symmetry_2
_geom_bond_publ_flag
C1 C5 1.532(5) . ?
C1 C2 1.533(5) . ?
C1 Si1 1.848(3) . ?
C1 H1 1.0000 . ?
C2 C3 1.511(6) . ?
C2 H2A 0.9900 . ?
C2 H2B 0.9900 . ?
C3 C4 1.510(7) . ?
C3 H3A 0.9900 . ?
C3 H3B 0.9900 . ?
C4 C5 1.501(7) . ?
C4 H4A 0.9900 . ?
C4 H4B 0.9900 . ?
C5 H5A 0.9900 . ?
C5 H5B 0.9900 . ?
C6 C10 1.540(5) . ?
C6 C7 1.544(5) . ?
C6 Si2 1.849(3) . ?
C6 H6 1.0000 . ?
C7 C8 1.477(6) . ?
C7 H7A 0.9900 . ?
C7 H7B 0.9900 . ?
C8 C9 1.459(7) . ?
C8 H8A 0.9900 . ?
C8 H8B 0.9900 . ?
C9 C10 1.523(6) . ?
C9 H9A 0.9900 . ?
C9 H9B 0.9900 . ?
C10 H10A 0.9900 . ?
C10 H10B 0.9900 . ?
C11 C15 1.526(5) . ?
C11 C12 1.534(5) . ?
C11 Si3 1.853(3) . ?
C11 H11 1.0000 . ?
C12 C13 1.536(5) . ?
C12 H12A 0.9900 . ?
C12 H12B 0.9900 . ?
C13 C14 1.507(6) . ?
C13 H13A 0.9900 . ?
C13 H13B 0.9900 . ?
C14 C15 1.519(5) . ?
C14 H14A 0.9900 . ?
C14 H14B 0.9900 . ?
C15 H15A 0.9900 . ?
C15 H15B 0.9900 . ?
C16 C20 1.538(4) . ?
C16 C17 1.547(5) . ?
C16 Si4 1.832(3) . ?
C16 H16 1.0000 . ?
C17 C18 1.499(5) . ?
C17 H17A 0.9900 . ?
C17 H17B 0.9900 . ?
C18 C19 1.512(5) . ?
C18 H18A 0.9900 . ?
C18 H18B 0.9900 . ?
C19 C20 1.519(5) . ?
C19 H19A 0.9900 . ?
C19 H19B 0.9900 . ?
C20 H20A 0.9900 . ?
C20 H20B 0.9900 . ?
C21 C22 1.514(6) . ?
C21 C25 1.556(5) . ?
C21 Si5 1.853(4) . ?
C21 H21 1.0000 . ?
C22 C23 1.513(6) . ?
C22 H22A 0.9900 . ?
C22 H22B 0.9900 . ?
C23 C24 1.508(6) . ?
C23 H23A 0.9900 . ?
C23 H23B 0.9900 . ?
C24 C25 1.495(6) . ?
C24 H24A 0.9900 . ?
C24 H24B 0.9900 . ?
C25 H25A 0.9900 . ?
C25 H25B 0.9900 . ?
C26 C30 1.549(5) . ?
C26 C27 1.555(5) . ?
C26 Si6 1.843(3) . ?
C26 H26 1.0000 . ?
C27 C28 1.382(7) . ?
C27 H27A 0.9900 . ?
C27 H27B 0.9900 . ?
C28 C29 1.419(7) . ?
C28 H28A 0.9900 . ?
C28 H28B 0.9900 . ?
C29 C30 1.522(5) . ?
C29 H29A 0.9900 . ?
C29 H29B 0.9900 . ?
C30 H30A 0.9900 . ?
C30 H30B 0.9900 . ?
C31 C32 1.525(5) . ?
C31 C35 1.529(5) . ?
C31 Si7 1.848(3) . ?
C31 H31 1.0000 . ?
C32 C33 1.523(5) . ?
C32 H32A 0.9900 . ?
C32 H32B 0.9900 . ?
C33 C34 1.493(7) . ?
C33 H33A 0.9900 . ?
C33 H33B 0.9900 . ?
C34 C35 1.531(6) . ?
C34 H34A 0.9900 . ?
C34 H34B 0.9900 . ?
C35 H35A 0.9900 . ?
C35 H35B 0.9900 . ?
C36 Si8 1.850(4) . ?
C36 H36A 0.9800 . ?
C36 H36B 0.9800 . ?
C36 H36C 0.9800 . ?
C37 Si8 1.858(4) . ?
C37 H37A 0.9800 . ?
C37 H37B 0.9800 . ?
C37 H37C 0.9800 . ?
C38 Si8 1.844(4) . ?
C38 H38C 0.9800 . ?
C38 H38B 0.9800 . ?
C38 H38A 0.9800 . ?
C39 C40 1.396(5) . ?
C39 C44 1.398(4) . ?
C39 P 1.793(3) . ?
C40 C41 1.378(5) . ?
C40 H40 0.9500 . ?
C41 C42 1.381(5) . ?
C41 H41 0.9500 . ?
C42 C43 1.383(5) . ?
C42 H42 0.9500 . ?
C43 C44 1.381(5) . ?
C43 H43 0.9500 . ?
C44 H44 0.9500 . ?
C45 C50 1.388(5) . ?
C45 C46 1.388(5) . ?
C45 P 1.789(3) . ?
C46 C47 1.385(5) . ?
C46 H46 0.9500 . ?
C47 C48 1.370(5) . ?
C47 H47 0.9500 . ?
C48 C49 1.381(5) . ?
C48 H48 0.9500 . ?
C49 C50 1.386(5) . ?
C49 H49 0.9500 . ?
C50 H50 0.9500 . ?
C51 C52 1.388(5) . ?
C51 C56 1.403(5) . ?
C51 P 1.790(3) . ?
C52 C53 1.380(5) . ?
C52 H52 0.9500 . ?
C53 C54 1.382(5) . ?
C53 H53 0.9500 . ?
C54 C55 1.382(5) . ?
C54 H54 0.9500 . ?
C55 C56 1.381(5) . ?
C55 H55 0.9500 . ?
C56 H56 0.9500 . ?
C57 C62 1.377(5) . ?
C57 C58 1.397(4) . ?
C57 P 1.795(3) . ?
C58 C59 1.383(4) . ?
C58 H58 0.9500 . ?
C59 C60 1.373(5) . ?
C59 H59 0.9500 . ?
C60 C61 1.383(5) . ?
C60 H60 0.9500 . ?
C61 C62 1.388(5) . ?
C61 H61 0.9500 . ?
C62 H62 0.9500 . ?
O1 V 1.617(2) . ?
O2 V 1.616(3) . ?
O3 Si1 1.609(2) . ?
O3 V 1.842(2) . ?
O4 Si2 1.605(2) . ?
O4 V 1.832(2) . ?
O5 Si4 1.613(2) . ?
O5 Si1 1.630(2) . ?
O6 Si6 1.610(2) . ?
O6 Si1 1.623(2) . ?
O7 Si4 1.621(2) . ?
O7 Si2 1.629(2) . ?
O8 Si5 1.611(2) . ?
O8 Si2 1.629(2) . ?
O9 Si3 1.618(2) . ?
O9 Si6 1.619(3) . ?
O10 Si3 1.612(2) . ?
O10 Si5 1.618(2) . ?
O11 Si3 1.616(2) . ?
O11 Si8 1.639(2) . ?
O12 Si7 1.615(2) . ?
O12 Si4 1.618(2) . ?
O13 Si7 1.620(2) . ?
O13 Si5 1.622(2) . ?
O14 Si7 1.621(2) . ?
O14 Si6 1.626(2) . ?

loop_
_geom_torsion_atom_site_label_1
_geom_torsion_atom_site_label_2
_geom_torsion_atom_site_label_3
_geom_torsion_atom_site_label_4
_geom_torsion
_geom_torsion_site_symmetry_1
_geom_torsion_site_symmetry_2
_geom_torsion_site_symmetry_3
_geom_torsion_site_symmetry_4
_geom_torsion_publ_flag
C5 C1 C2 C3 35.0(4) . . . . ?
Si1 C1 C2 C3 160.1(3) . . . . ?
C1 C2 C3 C4 -30.9(5) . . . . ?
C2 C3 C4 C5 14.6(6) . . . . ?
C3 C4 C5 C1 7.1(6) . . . . ?
C2 C1 C5 C4 -25.5(5) . . . . ?
Si1 C1 C5 C4 -148.7(3) . . . . ?
C10 C6 C7 C8 -24.7(5) . . . . ?
Si2 C6 C7 C8 -149.9(4) . . . . ?
C6 C7 C8 C9 9.8(7) . . . . ?
C7 C8 C9 C10 9.5(7) . . . . ?
C8 C9 C10 C6 -25.0(5) . . . . ?
C7 C6 C10 C9 30.2(4) . . . . ?
Si2 C6 C10 C9 154.7(3) . . . . ?
C15 C11 C12 C13 -30.2(4) . . . . ?
Si3 C11 C12 C13 -155.9(3) . . . . ?
C11 C12 C13 C14 12.5(4) . . . . ?
C12 C13 C14 C15 10.4(5) . . . . ?
C13 C14 C15 C11 -29.6(4) . . . . ?
C12 C11 C15 C14 36.7(4) . . . . ?
Si3 C11 C15 C14 161.8(3) . . . . ?
C20 C16 C17 C18 -26.0(4) . . . . ?
Si4 C16 C17 C18 -151.5(3) . . . . ?
C16 C17 C18 C19 41.0(4) . . . . ?
C17 C18 C19 C20 -40.2(5) . . . . ?
C18 C19 C20 C16 24.1(4) . . . . ?
C17 C16 C20 C19 1.0(4) . . . . ?
Si4 C16 C20 C19 126.8(3) . . . . ?
C25 C21 C22 C23 -29.4(4) . . . . ?
Si5 C21 C22 C23 -156.5(3) . . . . ?
C21 C22 C23 C24 41.9(5) . . . . ?
C22 C23 C24 C25 -38.4(5) . . . . ?
C23 C24 C25 C21 20.2(5) . . . . ?
C22 C21 C25 C24 5.8(5) . . . . ?
Si5 C21 C25 C24 131.9(4) . . . . ?
C30 C26 C27 C28 4.3(6) . . . . ?
Si6 C26 C27 C28 126.6(6) . . . . ?
C26 C27 C28 C29 3.8(10) . . . . ?
C27 C28 C29 C30 -10.4(10) . . . . ?
C28 C29 C30 C26 12.2(6) . . . . ?
C27 C26 C30 C29 -10.0(4) . . . . ?
Si6 C26 C30 C29 -134.0(3) . . . . ?
C35 C31 C32 C33 -41.7(4) . . . . ?
Si7 C31 C32 C33 -167.2(3) . . . . ?
C31 C32 C33 C34 34.7(5) . . . . ?
C32 C33 C34 C35 -14.0(6) . . . . ?
C32 C31 C35 C34 33.2(5) . . . . ?
Si7 C31 C35 C34 162.6(4) . . . . ?
C33 C34 C35 C31 -12.1(6) . . . . ?
C44 C39 C40 C41 2.7(5) . . . . ?
P C39 C40 C41 -179.4(3) . . . . ?
C39 C40 C41 C42 0.9(5) . . . . ?
C40 C41 C42 C43 -2.7(5) . . . . ?
C41 C42 C43 C44 0.8(5) . . . . ?
C42 C43 C44 C39 2.8(5) . . . . ?
C40 C39 C44 C43 -4.5(5) . . . . ?
P C39 C44 C43 177.4(3) . . . . ?
C50 C45 C46 C47 -0.7(5) . . . . ?
P C45 C46 C47 177.3(3) . . . . ?
C45 C46 C47 C48 -0.2(5) . . . . ?
C46 C47 C48 C49 1.1(5) . . . . ?
C47 C48 C49 C50 -1.1(5) . . . . ?
C48 C49 C50 C45 0.2(5) . . . . ?
C46 C45 C50 C49 0.8(5) . . . . ?
P C45 C50 C49 -177.2(3) . . . . ?
C56 C51 C52 C53 -0.4(5) . . . . ?
P C51 C52 C53 175.5(2) . . . . ?
C51 C52 C53 C54 -1.0(5) . . . . ?
C52 C53 C54 C55 1.4(5) . . . . ?
C53 C54 C55 C56 -0.4(5) . . . . ?
C54 C55 C56 C51 -1.0(5) . . . . ?
C52 C51 C56 C55 1.4(5) . . . . ?
P C51 C56 C55 -174.8(3) . . . . ?
C62 C57 C58 C59 4.1(5) . . . . ?
P C57 C58 C59 -173.5(3) . . . . ?
C57 C58 C59 C60 -2.3(6) . . . . ?
C58 C59 C60 C61 -0.8(6) . . . . ?
C59 C60 C61 C62 2.1(7) . . . . ?
C58 C57 C62 C61 -2.8(6) . . . . ?
P C57 C62 C61 174.8(3) . . . . ?
C60 C61 C62 C57 -0.2(6) . . . . ?
C50 C45 P C51 -19.1(3) . . . . ?
C46 C45 P C51 162.9(3) . . . . ?
C50 C45 P C39 -141.6(3) . . . . ?
C46 C45 P C39 40.4(3) . . . . ?
C50 C45 P C57 100.5(3) . . . . ?
C46 C45 P C57 -77.5(3) . . . . ?
C52 C51 P C45 -100.2(3) . . . . ?
C56 C51 P C45 75.7(3) . . . . ?
C52 C51 P C39 20.2(3) . . . . ?
C56 C51 P C39 -163.9(2) . . . . ?
C52 C51 P C57 140.3(3) . . . . ?
C56 C51 P C57 -43.8(3) . . . . ?
C40 C39 P C45 -115.6(3) . . . . ?
C44 C39 P C45 62.4(3) . . . . ?
C40 C39 P C51 123.0(3) . . . . ?
C44 C39 P C51 -59.0(3) . . . . ?
C40 C39 P C57 2.6(3) . . . . ?
C44 C39 P C57 -179.4(2) . . . . ?
C62 C57 P C45 2.8(4) . . . . ?
C58 C57 P C45 -179.6(3) . . . . ?
C62 C57 P C51 122.9(3) . . . . ?
C58 C57 P C51 -59.5(3) . . . . ?
C62 C57 P C39 -115.0(3) . . . . ?
C58 C57 P C39 62.6(3) . . . . ?
V O3 Si1 O6 125.87(17) . . . . ?
V O3 Si1 O5 7.2(2) . . . . ?
V O3 Si1 C1 -110.8(2) . . . . ?
Si6 O6 Si1 O3 -155.9(4) . . . . ?
Si6 O6 Si1 O5 -35.6(5) . . . . ?
Si6 O6 Si1 C1 81.7(4) . . . . ?
Si4 O5 Si1 O3 78.6(3) . . . . ?
Si4 O5 Si1 O6 -40.8(3) . . . . ?
Si4 O5 Si1 C1 -161.3(3) . . . . ?
C5 C1 Si1 O3 176.4(3) . . . . ?
C2 C1 Si1 O3 58.7(3) . . . . ?
C5 C1 Si1 O6 -61.8(3) . . . . ?
C2 C1 Si1 O6 -179.5(2) . . . . ?
C5 C1 Si1 O5 56.2(3) . . . . ?
C2 C1 Si1 O5 -61.6(3) . . . . ?
V O4 Si2 O8 -111.1(2) . . . . ?
V O4 Si2 O7 8.3(3) . . . . ?
V O4 Si2 C6 129.1(2) . . . . ?
Si5 O8 Si2 O4 144.5(3) . . . . ?
Si5 O8 Si2 O7 23.0(4) . . . . ?
Si5 O8 Si2 C6 -95.7(4) . . . . ?
Si4 O7 Si2 O4 -60.8(3) . . . . ?
Si4 O7 Si2 O8 58.9(3) . . . . ?
Si4 O7 Si2 C6 178.0(3) . . . . ?
C10 C6 Si2 O4 -61.2(3) . . . . ?
C7 C6 Si2 O4 57.6(3) . . . . ?
C10 C6 Si2 O8 179.5(2) . . . . ?
C7 C6 Si2 O8 -61.6(3) . . . . ?
C10 C6 Si2 O7 61.2(3) . . . . ?
C7 C6 Si2 O7 -179.9(3) . . . . ?
Si5 O10 Si3 O11 -167.7(3) . . . . ?
Si5 O10 Si3 O9 -49.6(4) . . . . ?
Si5 O10 Si3 C11 72.7(4) . . . . ?
Si8 O11 Si3 O10 123.9(2) . . . . ?
Si8 O11 Si3 O9 5.1(3) . . . . ?
Si8 O11 Si3 C11 -116.9(3) . . . . ?
Si6 O9 Si3 O10 26.2(3) . . . . ?
Si6 O9 Si3 O11 143.3(3) . . . . ?
Si6 O9 Si3 C11 -95.2(3) . . . . ?
C15 C11 Si3 O10 -71.1(3) . . . . ?
C12 C11 Si3 O10 47.9(3) . . . . ?
C15 C11 Si3 O11 171.1(3) . . . . ?
C12 C11 Si3 O11 -69.9(3) . . . . ?
C15 C11 Si3 O9 50.5(3) . . . . ?
C12 C11 Si3 O9 169.5(2) . . . . ?
Si1 O5 Si4 O12 62.6(3) . . . . ?
Si1 O5 Si4 O7 -56.9(3) . . . . ?
Si1 O5 Si4 C16 -178.8(3) . . . . ?
Si7 O12 Si4 O5 -66.3(3) . . . . ?
Si7 O12 Si4 O7 54.3(3) . . . . ?
Si7 O12 Si4 C16 174.0(3) . . . . ?
Si2 O7 Si4 O5 36.0(3) . . . . ?
Si2 O7 Si4 O12 -83.5(3) . . . . ?
Si2 O7 Si4 C16 157.9(3) . . . . ?
C20 C16 Si4 O5 59.0(3) . . . . ?
C17 C16 Si4 O5 178.9(2) . . . . ?
C20 C16 Si4 O12 177.8(2) . . . . ?
C17 C16 Si4 O12 -62.2(3) . . . . ?
C20 C16 Si4 O7 -63.3(3) . . . . ?
C17 C16 Si4 O7 56.6(3) . . . . ?
Si2 O8 Si5 O10 -138.5(3) . . . . ?
Si2 O8 Si5 O13 -19.2(4) . . . . ?
Si2 O8 Si5 C21 100.7(4) . . . . ?
Si3 O10 Si5 O8 121.2(4) . . . . ?
Si3 O10 Si5 O13 0.7(4) . . . . ?
Si3 O10 Si5 C21 -118.4(4) . . . . ?
Si7 O13 Si5 O8 -62.2(3) . . . . ?
Si7 O13 Si5 O10 56.9(3) . . . . ?
Si7 O13 Si5 C21 177.1(3) . . . . ?
C22 C21 Si5 O8 -43.2(3) . . . . ?
C25 C21 Si5 O8 -164.3(3) . . . . ?
C22 C21 Si5 O10 -162.7(3) . . . . ?
C25 C21 Si5 O10 76.2(3) . . . . ?
C22 C21 Si5 O13 78.0(3) . . . . ?
C25 C21 Si5 O13 -43.1(3) . . . . ?
Si1 O6 Si6 O9 155.2(4) . . . . ?
Si1 O6 Si6 O14 36.6(5) . . . . ?
Si1 O6 Si6 C26 -87.1(4) . . . . ?
Si3 O9 Si6 O6 -90.7(3) . . . . ?
Si3 O9 Si6 O14 29.3(3) . . . . ?
Si3 O9 Si6 C26 149.7(3) . . . . ?
Si7 O14 Si6 O6 38.9(3) . . . . ?
Si7 O14 Si6 O9 -79.3(3) . . . . ?
Si7 O14 Si6 C26 162.4(3) . . . . ?
C30 C26 Si6 O6 -54.6(3) . . . . ?
C27 C26 Si6 O6 -172.8(3) . . . . ?
C30 C26 Si6 O9 63.2(3) . . . . ?
C27 C26 Si6 O9 -55.1(3) . . . . ?
C30 C26 Si6 O14 -177.9(2) . . . . ?
C27 C26 Si6 O14 63.8(3) . . . . ?
Si4 O12 Si7 O13 -49.5(3) . . . . ?
Si4 O12 Si7 O14 70.7(3) . . . . ?
Si4 O12 Si7 C31 -168.5(3) . . . . ?
Si5 O13 Si7 O12 76.6(3) . . . . ?
Si5 O13 Si7 O14 -43.0(3) . . . . ?
Si5 O13 Si7 C31 -165.9(3) . . . . ?
Si6 O14 Si7 O12 -65.5(3) . . . . ?
Si6 O14 Si7 O13 54.1(3) . . . . ?
Si6 O14 Si7 C31 176.1(3) . . . . ?
C32 C31 Si7 O12 168.4(3) . . . . ?
C35 C31 Si7 O12 48.2(3) . . . . ?
C32 C31 Si7 O13 50.0(3) . . . . ?
C35 C31 Si7 O13 -70.3(3) . . . . ?
C32 C31 Si7 O14 -72.2(3) . . . . ?
C35 C31 Si7 O14 167.6(3) . . . . ?
Si3 O11 Si8 C38 -56.8(3) . . . . ?
Si3 O11 Si8 C36 63.9(3) . . . . ?
Si3 O11 Si8 C37 -176.5(3) . . . . ?
Si2 O4 V O2 -55.5(2) . . . . ?
Si2 O4 V O1 -175.6(2) . . . . ?
Si2 O4 V O3 66.6(2) . . . . ?
Si1 O3 V O2 45.7(2) . . . . ?
Si1 O3 V O1 166.13(17) . . . . ?
Si1 O3 V O4 -76.02(19) . . . . ?
